data_4134511
loop_
_publ_author_name
'Hancock, Justin C.'
'Nisbet, Matthew L.'
'Zhang, Weiguo'
'Halasyamani, P. Shiv'
'Poeppelmeier, Kenneth R.'

_publ_section_title
;
 Periodic Tendril Perversion and Helices in the
 AMoO<sub>2</sub>F<sub>3</sub> (A = K, Rb, NH<sub>4</sub>, Tl) Family.
;
_journal_issue 13
_journal_name_full 'Journal of the American Chemical Society'
_journal_page_first 6375
_journal_page_last 6380
_journal_paper_doi 10.1021/jacs.0c01218
_journal_volume 142
_journal_year 2020
_chemical_formula_moiety 'F3 Mo O2 Tl'
_chemical_formula_sum 'F3 Mo O2 Tl'
_chemical_formula_weight 389.31
_space_group_crystal_system monoclinic
_space_group_IT_number 15
_space_group_name_Hall '-C 2yc'
_space_group_name_H-M_alt 'C 1 2/c 1'
_atom_sites_solution_primary dual
_audit_creation_date 2019-12-09
_audit_creation_method
;
Olex2 1.2
(compiled 2018.05.29 svn.r3508 for OlexSys, GUI svn.r5506)
;
_cell_angle_alpha 90
_cell_angle_beta 95.004(2)
_cell_angle_gamma 90
_cell_formula_units_Z 28
_cell_length_a 8.3492(3)
_cell_length_b 13.4494(5)
_cell_length_c 28.2717(10)
_cell_measurement_reflns_used 5909
_cell_measurement_temperature 100(2)
_cell_measurement_theta_max 36.45
_cell_measurement_theta_min 3.02
_cell_volume 3162.6(2)
_computing_cell_refinement 'SAINT V8.34A (Bruker, 2017)'
_computing_data_collection 'APEX2 V2017.3 (Bruker, 2017)'
_computing_data_reduction 'Bruker SAINT'
_computing_molecular_graphics 'Olex2 (Dolomanov et al., 2009)'
_computing_publication_material 'Olex2 (Dolomanov et al., 2009)'
_computing_structure_refinement 'XL (Sheldrick, 2008)'
_computing_structure_solution 'XT (Sheldrick, 2015)'
_diffrn_ambient_temperature 99.96
_diffrn_detector_area_resol_mean 8
_diffrn_measured_fraction_theta_full 0.998
_diffrn_measured_fraction_theta_max 0.994
_diffrn_measurement_device_type 'Bruker Kappa APEX CCD area detector'
_diffrn_measurement_method '\w and \f scans'
_diffrn_radiation_monochromator 'MX optics'
_diffrn_radiation_type MoK\a
_diffrn_radiation_wavelength 0.71073
_diffrn_reflns_av_R_equivalents 0.0770
_diffrn_reflns_av_unetI/netI 0.0940
_diffrn_reflns_Laue_measured_fraction_full 0.998
_diffrn_reflns_Laue_measured_fraction_max 0.994
_diffrn_reflns_limit_h_max 13
_diffrn_reflns_limit_h_min -13
_diffrn_reflns_limit_k_max 17
_diffrn_reflns_limit_k_min -22
_diffrn_reflns_limit_l_max 47
_diffrn_reflns_limit_l_min -38
_diffrn_reflns_number 21199
_diffrn_reflns_point_group_measured_fraction_full 0.998
_diffrn_reflns_point_group_measured_fraction_max 0.994
_diffrn_reflns_theta_full 25.242
_diffrn_reflns_theta_max 36.454
_diffrn_reflns_theta_min 1.446
_diffrn_source microsource
_diffrn_standards_number 0
_exptl_absorpt_coefficient_mu 38.353
_exptl_absorpt_correction_T_max 0.0852
_exptl_absorpt_correction_T_min 0.0169
_exptl_absorpt_correction_type numerical
_exptl_absorpt_process_details
'SADABS-2016/2 (Bruker,2016/2) was used for absorption correction. wR2(int) was 0.1554 before and 0.0881 after correction. The Ratio of minimum to maximum transmission is 0.1984. The \l/2 correction factor is Not present.'
_exptl_crystal_colour colourless
_exptl_crystal_colour_primary colourless
_exptl_crystal_density_diffrn 5.723
_exptl_crystal_description block
_exptl_crystal_F_000 4648
_exptl_crystal_size_max 0.325
_exptl_crystal_size_mid 0.232
_exptl_crystal_size_min 0.195
_refine_diff_density_max 7.756
_refine_diff_density_min -5.144
_refine_diff_density_rms 0.818
_refine_ls_extinction_coef 0.000239(18)
_refine_ls_extinction_expression Fc^*^=kFc[1+0.001xFc^2^\l^3^/sin(2\q)]^-1/4^
_refine_ls_extinction_method 'SHELXL-2018/3 (Sheldrick 2018)'
_refine_ls_goodness_of_fit_ref 1.018
_refine_ls_hydrogen_treatment undef
_refine_ls_matrix_type full
_refine_ls_number_parameters 225
_refine_ls_number_reflns 7701
_refine_ls_number_restraints 0
_refine_ls_restrained_S_all 1.018
_refine_ls_R_factor_all 0.0660
_refine_ls_R_factor_gt 0.0560
_refine_ls_shift/su_max 0.004
_refine_ls_shift/su_mean 0.001
_refine_ls_structure_factor_coef Fsqd
_refine_ls_weighting_details 'w=1/[\s^2^(Fo^2^)+(0.0616P)^2^] where P=(Fo^2^+2Fc^2^)/3'
_refine_ls_weighting_scheme calc
_refine_ls_wR_factor_gt 0.1310
_refine_ls_wR_factor_ref 0.1369
_reflns_Friedel_coverage 0.000
_reflns_number_gt 6453
_reflns_number_total 7701
_reflns_threshold_expression 'I > 2\s(I)'
_cod_data_source_file ja0c01218_si_004.cif
_cod_data_source_block wor
_cod_depositor_comments 'Adding full bibliography for 4134508--4134512.cif.'
_cod_database_code 4134511
_shelx_shelxl_version_number 2018/3
_shelx_space_group_comment
;
The symmetry employed for this shelxl refinement is uniquely defined
by the following loop, which should always be used as a source of
symmetry information in preference to the above space-group names.
They are only intended as comments.
;
_shelx_estimated_absorpt_t_max 0.050
_shelx_estimated_absorpt_t_min 0.028
_olex2_refinement_description
;
1. Others
 Fixed Sof: Tl3(0.5)
;
_olex2_submission_original_sample_id JCH_TlMoO2F3
_olex2_submission_special_instructions 'No special instructions were received'

loop_
_space_group_symop_operation_xyz
'x, y, z'
'-x, y, -z+1/2'
'x+1/2, y+1/2, z'
'-x+1/2, y+1/2, -z+1/2'
'-x, -y, -z'
'x, -y, z-1/2'
'-x+1/2, -y+1/2, -z'
'x+1/2, -y+1/2, z-1/2'

loop_
_atom_site_label
_atom_site_type_symbol
_atom_site_fract_x
_atom_site_fract_y
_atom_site_fract_z
_atom_site_U_iso_or_equiv
_atom_site_adp_type
_atom_site_occupancy
_atom_site_site_symmetry_order
_atom_site_calc_flag
_atom_site_refinement_flags_posn
_atom_site_refinement_flags_adp
_atom_site_refinement_flags_occupancy
_atom_site_disorder_assembly
_atom_site_disorder_group
Tl1 Tl -0.13688(4) 0.63051(2) 0.47075(2) 0.01209(8) Uani 1 1 d . . . . .
Tl3 Tl 1.000000 0.38764(3) 0.250000 0.01200(9) Uani 1 2 d . . . . .
Tl4 Tl 0.74674(4) 0.64945(3) 0.17592(2) 0.01463(8) Uani 1 1 d . . . . .
Tl2 Tl 0.58395(4) 0.38405(2) 0.39839(2) 0.01405(8) Uani 1 1 d . . . . .
Mo4 Mo 0.500000 0.44289(7) 0.250000 0.00849(15) Uani 1 2 d S T P . .
Mo3 Mo 0.77543(8) 0.64740(5) 0.32396(2) 0.00814(11) Uani 1 1 d . . . . .
Mo1 Mo 0.34045(8) 0.63156(5) 0.46067(2) 0.00871(11) Uani 1 1 d . . . . .
Mo2 Mo 0.55443(8) 0.86417(5) 0.39010(2) 0.00812(11) Uani 1 1 d . . . . .
F11 F 0.7030(5) 0.4762(4) 0.22762(16) 0.0132(9) Uani 1 1 d . . . . .
F9 F 0.7361(6) 0.5707(4) 0.37878(17) 0.0171(9) Uani 1 1 d . . . . .
F10 F 0.5668(6) 0.5683(4) 0.29616(17) 0.0144(9) Uani 1 1 d . . . . .
F2 F 0.250000 0.750000 0.500000 0.033(2) Uani 1 2 d S T P . .
F8 F 0.7205(6) 0.7232(4) 0.26722(16) 0.0158(9) Uani 1 1 d . . . . .
F1 F 0.1417(6) 0.6564(4) 0.4233(2) 0.0223(11) Uani 1 1 d . . . . .
F6 F 0.3653(6) 0.8707(4) 0.34665(17) 0.0139(9) Uani 1 1 d . . . . .
F7 F 0.5791(6) 0.7336(4) 0.34725(16) 0.0130(8) Uani 1 1 d . . . . .
F3 F 0.5326(7) 0.6664(4) 0.4975(2) 0.0223(11) Uani 1 1 d . . . . .
F4 F 0.4013(6) 0.7569(4) 0.42092(18) 0.0190(10) Uani 1 1 d . . . . .
F5 F 0.7149(6) 0.7981(4) 0.43126(17) 0.0167(9) Uani 1 1 d . . . . .
O3 O 0.4981(7) 0.9476(5) 0.4307(2) 0.0176(12) Uani 1 1 d . . . . .
O6 O 0.9046(7) 0.5699(4) 0.2999(2) 0.0157(11) Uani 1 1 d . . . . .
O7 O 0.4349(7) 0.3647(5) 0.2057(2) 0.0164(11) Uani 1 1 d . . . . .
O1 O 0.2714(8) 0.5498(5) 0.5001(2) 0.0211(13) Uani 1 1 d . . . . .
O5 O 0.9024(7) 0.7298(4) 0.3521(2) 0.0129(10) Uani 1 1 d . . . . .
O4 O 0.6786(8) 0.9307(5) 0.3583(2) 0.0213(13) Uani 1 1 d . . . . .
O2 O 0.4188(9) 0.5559(5) 0.4206(3) 0.0239(14) Uani 1 1 d . . . . .

loop_
_atom_site_aniso_label
_atom_site_aniso_U_11
_atom_site_aniso_U_22
_atom_site_aniso_U_33
_atom_site_aniso_U_23
_atom_site_aniso_U_13
_atom_site_aniso_U_12
Tl1 0.01316(13) 0.00962(14) 0.01360(12) 0.00027(9) 0.00177(9) 0.00070(10)
Tl3 0.01046(17) 0.01009(19) 0.01524(17) 0.000 -0.00005(12) 0.000
Tl4 0.01533(15) 0.01462(16) 0.01399(12) 0.00172(10) 0.00146(9) 0.00067(11)
Tl2 0.01527(14) 0.01037(14) 0.01645(13) -0.00233(9) 0.00111(9) 0.00015(10)
Mo4 0.0083(3) 0.0075(4) 0.0095(3) 0.000 0.0000(2) 0.000
Mo3 0.0072(2) 0.0068(3) 0.0103(2) -0.00055(19) 0.00021(17) 0.0003(2)
Mo1 0.0084(2) 0.0061(3) 0.0116(2) -0.0003(2) 0.00074(19) -0.0005(2)
Mo2 0.0082(2) 0.0067(3) 0.0094(2) -0.00031(19) 0.00072(18) -0.0005(2)
F11 0.0103(19) 0.015(2) 0.0145(19) 0.0020(17) 0.0027(15) 0.0016(18)
F9 0.020(2) 0.017(2) 0.015(2) 0.0033(18) 0.0028(17) 0.002(2)
F10 0.014(2) 0.011(2) 0.018(2) -0.0068(17) -0.0013(16) -0.0041(18)
F2 0.053(6) 0.022(4) 0.027(4) -0.011(3) 0.026(4) 0.003(4)
F8 0.022(2) 0.014(2) 0.0114(18) 0.0061(17) 0.0014(16) 0.000(2)
F1 0.012(2) 0.025(3) 0.028(3) 0.010(2) -0.0032(19) -0.001(2)
F6 0.013(2) 0.013(2) 0.015(2) 0.0017(17) -0.0016(16) 0.0025(18)
F7 0.013(2) 0.009(2) 0.017(2) -0.0029(16) -0.0010(15) 0.0042(17)
F3 0.016(2) 0.023(3) 0.026(3) 0.004(2) -0.0098(19) -0.009(2)
F4 0.018(2) 0.016(2) 0.024(2) 0.009(2) 0.0056(18) -0.005(2)
F5 0.016(2) 0.014(2) 0.019(2) 0.0012(18) -0.0036(17) 0.0066(19)
O3 0.017(3) 0.018(3) 0.017(3) -0.005(2) -0.002(2) 0.003(2)
O6 0.016(3) 0.011(3) 0.019(3) -0.001(2) 0.000(2) 0.000(2)
O7 0.013(3) 0.016(3) 0.018(3) -0.005(2) -0.0040(19) -0.001(2)
O1 0.021(3) 0.019(3) 0.023(3) 0.007(2) -0.001(2) -0.006(3)
O5 0.009(2) 0.010(3) 0.019(2) -0.002(2) -0.0013(18) -0.006(2)
O4 0.020(3) 0.020(3) 0.023(3) 0.003(2) 0.004(2) -0.010(3)
O2 0.032(4) 0.013(3) 0.027(3) -0.006(2) 0.007(3) 0.006(3)

loop_
_atom_type_symbol
_atom_type_description
_atom_type_scat_dispersion_real
_atom_type_scat_dispersion_imag
_atom_type_scat_source
F F 0.0171 0.0103 'International Tables Vol C Tables 4.2.6.8 and 6.1.1.4'
Mo Mo -1.6832 0.6857 'International Tables Vol C Tables 4.2.6.8 and 6.1.1.4'
O O 0.0106 0.0060 'International Tables Vol C Tables 4.2.6.8 and 6.1.1.4'
Tl Tl -2.8358 9.6688 'International Tables Vol C Tables 4.2.6.8 and 6.1.1.4'

loop_
_geom_angle_atom_site_label_1
_geom_angle_atom_site_label_2
_geom_angle_atom_site_label_3
_geom_angle
_geom_angle_site_symmetry_1
_geom_angle_site_symmetry_3
_geom_angle_publ_flag
F11 Mo4 F11 152.9(3) . 2_655 ?
F11 Mo4 F10 78.95(19) . 2_655 ?
F11 Mo4 F10 80.1(2) 2_655 2_655 ?
F11 Mo4 F10 78.95(19) 2_655 . ?
F11 Mo4 F10 80.1(2) . . ?
F10 Mo4 F10 78.3(3) . 2_655 ?
O7 Mo4 F11 98.8(3) 2_655 . ?
O7 Mo4 F11 98.8(3) . 2_655 ?
O7 Mo4 F11 97.9(3) . . ?
O7 Mo4 F11 97.9(3) 2_655 2_655 ?
O7 Mo4 F10 167.7(3) . . ?
O7 Mo4 F10 167.7(3) 2_655 2_655 ?
O7 Mo4 F10 89.4(3) . 2_655 ?
O7 Mo4 F10 89.4(3) 2_655 . ?
O7 Mo4 O7 103.0(4) . 2_655 ?
F9 Mo3 F10 80.7(2) . . ?
F9 Mo3 F8 156.4(2) . . ?
F9 Mo3 F7 81.6(2) . . ?
F10 Mo3 F7 76.26(18) . . ?
F8 Mo3 F10 80.1(2) . . ?
F8 Mo3 F7 80.64(19) . . ?
O6 Mo3 F9 98.8(3) . . ?
O6 Mo3 F10 94.2(2) . . ?
O6 Mo3 F8 96.1(3) . . ?
O6 Mo3 F7 170.3(3) . . ?
O6 Mo3 O5 101.5(3) . . ?
O5 Mo3 F9 96.7(3) . . ?
O5 Mo3 F10 164.3(2) . . ?
O5 Mo3 F8 98.0(3) . . ?
O5 Mo3 F7 88.0(2) . . ?
F1 Mo1 F2 80.05(19) . . ?
F1 Mo1 F4 78.7(2) . . ?
F3 Mo1 F2 81.34(19) . . ?
F3 Mo1 F1 155.6(3) . . ?
F3 Mo1 F4 82.1(2) . . ?
F4 Mo1 F2 78.03(15) . . ?
O1 Mo1 F2 89.2(2) . . ?
O1 Mo1 F1 98.5(3) . . ?
O1 Mo1 F3 96.9(3) . . ?
O1 Mo1 F4 167.2(3) . . ?
O2 Mo1 F2 167.8(2) . . ?
O2 Mo1 F1 95.9(3) . . ?
O2 Mo1 F3 99.1(3) . . ?
O2 Mo1 F4 89.9(3) . . ?
O2 Mo1 O1 102.8(4) . . ?
F6 Mo2 F7 77.9(2) . . ?
F6 Mo2 F4 78.8(2) . . ?
F7 Mo2 F4 76.78(19) . . ?
F5 Mo2 F6 154.8(2) . . ?
F5 Mo2 F7 82.4(2) . . ?
F5 Mo2 F4 81.5(2) . . ?
O3 Mo2 F6 98.2(3) . . ?
O3 Mo2 F7 164.5(3) . . ?
O3 Mo2 F4 87.7(3) . . ?
O3 Mo2 F5 96.6(3) . . ?
O4 Mo2 F6 98.3(3) . . ?
O4 Mo2 F7 92.3(3) . . ?
O4 Mo2 F4 169.0(3) . . ?
O4 Mo2 F5 98.1(3) . . ?
O4 Mo2 O3 103.2(3) . . ?
Mo3 F10 Mo4 140.0(2) . . ?
Mo1 F2 Mo1 180.0 . 7_566 ?
Mo2 F7 Mo3 136.3(2) . . ?
Mo1 F4 Mo2 157.8(3) . . ?
Mo2 F5 Tl1 152.9(3) . 1_655 ?

loop_
_geom_bond_atom_site_label_1
_geom_bond_atom_site_label_2
_geom_bond_distance
_geom_bond_site_symmetry_2
_geom_bond_publ_flag
Tl1 F5 2.760(5) 1_455 ?
Mo4 F11 1.913(4) . ?
Mo4 F11 1.913(4) 2_655 ?
Mo4 F10 2.176(5) . ?
Mo4 F10 2.176(5) 2_655 ?
Mo4 O7 1.688(6) 2_655 ?
Mo4 O7 1.688(6) . ?
Mo3 F9 1.913(5) . ?
Mo3 F10 2.132(5) . ?
Mo3 F8 1.922(5) . ?
Mo3 F7 2.157(5) . ?
Mo3 O6 1.685(6) . ?
Mo3 O5 1.685(5) . ?
Mo1 F2 2.1192(6) . ?
Mo1 F1 1.917(5) . ?
Mo1 F3 1.893(5) . ?
Mo1 F4 2.112(5) . ?
Mo1 O1 1.701(6) . ?
Mo1 O2 1.696(6) . ?
Mo2 F6 1.916(5) . ?
Mo2 F7 2.153(5) . ?
Mo2 F4 2.161(5) . ?
Mo2 F5 1.915(5) . ?
Mo2 O3 1.702(6) . ?
Mo2 O4 1.688(6) . ?
